data_7001556
loop_
_publ_author_name
'Mendoza-Espinosa, Daniel'
'Rheingold, Arnold L.'
'Hanna, Tracy A.'

_publ_section_title
;
 Synthesis of bismuth and antimony complexes of the
 &#x201C;larger&#x201D; calix[n]arenes (n = 6--8); from mononuclear to
 tetranuclear complexes
;
_journal_issue 26
_journal_name_full 'Dalton Transactions'
_journal_page_first 5226
_journal_page_last 5238
_journal_paper_doi 10.1039/b903947c
_journal_year 2009
_chemical_formula_moiety 'C84 H66 Bi2 O12,7(C4 H8 O), 2(H2O)'
_chemical_formula_sum 'C112 H126 Bi2 O21'
_chemical_formula_weight 2226.15
_chemical_name_systematic
;
?
;
_space_group_IT_number 56
_symmetry_cell_setting orthorhombic
_symmetry_space_group_name_Hall '-P 2ab 2ac'
_symmetry_space_group_name_H-M 'P c c n'
_atom_sites_solution_hydrogens geom
_atom_sites_solution_primary direct
_atom_sites_solution_secondary difmap
_audit_creation_method SHELXL-97
_cell_angle_alpha 90.00
_cell_angle_beta 90.00
_cell_angle_gamma 90.00
_cell_formula_units_Z 4
_cell_length_a 13.940(3)
_cell_length_b 24.307(5)
_cell_length_c 29.061(7)
_cell_measurement_reflns_used 500
_cell_measurement_temperature 213(2)
_cell_measurement_theta_max 25
_cell_measurement_theta_min 2
_cell_volume 9847(4)
_computing_cell_refinement 'Bruker SMART'
_computing_data_collection 'Bruker SMART'
_computing_data_reduction 'Bruker SAINT'
_computing_molecular_graphics 'Bruker SHELXTL'
_computing_publication_material 'Bruker SHELXTL'
_computing_structure_refinement 'SHELXL-97 (Sheldrick, 1997)'
_computing_structure_solution 'SHELXS-97 (Sheldrick, 1990)'
_diffrn_ambient_temperature 213(2)
_diffrn_detector_area_resol_mean 'not recorded'
_diffrn_measured_fraction_theta_full 0.998
_diffrn_measured_fraction_theta_max 0.998
_diffrn_measurement_device_type 'Bruker SMART 1000'
_diffrn_measurement_method 'phi and omega scans'
_diffrn_radiation_monochromator graphite
_diffrn_radiation_source 'fine-focus sealed tube'
_diffrn_radiation_type MoK\a
_diffrn_radiation_wavelength 0.71073
_diffrn_reflns_av_R_equivalents 0.1790
_diffrn_reflns_av_sigmaI/netI 0.1632
_diffrn_reflns_limit_h_max 11
_diffrn_reflns_limit_h_min -15
_diffrn_reflns_limit_k_max 26
_diffrn_reflns_limit_k_min -26
_diffrn_reflns_limit_l_max 31
_diffrn_reflns_limit_l_min -32
_diffrn_reflns_number 38534
_diffrn_reflns_theta_full 23.30
_diffrn_reflns_theta_max 23.30
_diffrn_reflns_theta_min 1.82
_diffrn_standards_interval_count 'not recorded'
_diffrn_standards_interval_time 'not recorded'
_diffrn_standards_number 'not recorded'
_exptl_absorpt_coefficient_mu 3.642
_exptl_absorpt_correction_T_max 0.6296
_exptl_absorpt_correction_T_min 0.5446
_exptl_absorpt_correction_type multi-scan
_exptl_absorpt_process_details sadabs
_exptl_crystal_colour Yellow
_exptl_crystal_density_diffrn 1.499
_exptl_crystal_density_method 'not measured'
_exptl_crystal_description Needle
_exptl_crystal_F_000 4512
_exptl_crystal_size_max 0.19
_exptl_crystal_size_mid 0.16
_exptl_crystal_size_min 0.14
_refine_diff_density_max 1.046
_refine_diff_density_min -0.797
_refine_diff_density_rms 0.107
_refine_ls_extinction_method none
_refine_ls_goodness_of_fit_ref 0.858
_refine_ls_hydrogen_treatment constr
_refine_ls_matrix_type full
_refine_ls_number_parameters 579
_refine_ls_number_reflns 7102
_refine_ls_number_restraints 30
_refine_ls_restrained_S_all 0.862
_refine_ls_R_factor_all 0.1371
_refine_ls_R_factor_gt 0.0475
_refine_ls_shift/su_max 0.034
_refine_ls_shift/su_mean 0.000
_refine_ls_structure_factor_coef Fsqd
_refine_ls_weighting_details 'calc w=1/[\s^2^(Fo^2^)+(0.0309P)^2^+0.0000P] where P=(Fo^2^+2Fc^2^)/3'
_refine_ls_weighting_scheme calc
_refine_ls_wR_factor_gt 0.0876
_refine_ls_wR_factor_ref 0.1048
_reflns_number_gt 3229
_reflns_number_total 7102
_reflns_threshold_expression >2sigma(I)
_cod_data_source_file b903947c.txt
_cod_data_source_block tcu177m
_cod_depositor_comments
;
The following automatic conversions were performed:
'_symmetry_cell_setting' value 'Orthorhombic' changed to 'orthorhombic'
according to '/home/saulius/struct/CIF-dictionaries/cif_core.dic'
dictionary named 'cif_core.dic' version 2.4.1 from 2010-06-29.

Automatic conversion script
Id: cif_fix_enum 1527 2010-12-29 10:47:43Z saulius 
;
_cod_original_sg_symbol_H-M Pccn
_cod_database_code 7001556

loop_
_symmetry_equiv_pos_as_xyz
'x, y, z'
'-x+1/2, -y+1/2, z'
'-x, y+1/2, -z+1/2'
'x+1/2, -y, -z+1/2'
'-x, -y, -z'
'x-1/2, y-1/2, -z'
'x, -y-1/2, z-1/2'
'-x-1/2, y, z-1/2'

loop_
_atom_site_label
_atom_site_type_symbol
_atom_site_fract_x
_atom_site_fract_y
_atom_site_fract_z
_atom_site_U_iso_or_equiv
_atom_site_adp_type
_atom_site_occupancy
_atom_site_symmetry_multiplicity
_atom_site_calc_flag
_atom_site_refinement_flags
_atom_site_disorder_assembly
_atom_site_disorder_group
Bi1 Bi 0.15969(3) -0.170722(15) 0.346442(14) 0.04201(14) Uani 1 1 d . . .
O1 O 0.1792(5) -0.0938(2) 0.3859(2) 0.043(2) Uani 1 1 d . . .
C1 C 0.2142(10) -0.0849(4) 0.4289(5) 0.049(3) Uani 1 1 d . . .
O2 O 0.0240(5) -0.1730(3) 0.3790(2) 0.055(2) Uani 1 1 d . . .
C2 C 0.3034(9) -0.0587(5) 0.4345(4) 0.050(3) Uani 1 1 d . . .
O3 O 0.1050(5) -0.1081(3) 0.3044(3) 0.045(2) Uani 1 1 d . . .
C3 C 0.3347(11) -0.0471(4) 0.4783(4) 0.063(3) Uani 1 1 d . . .
H3A H 0.3955 -0.0310 0.4822 0.076 Uiso 1 1 calc R . .
O4 O 0.2909(4) -0.1760(3) 0.2634(2) 0.0456(18) Uani 1 1 d . . .
H4A H 0.3298 -0.1981 0.2746 0.068 Uiso 1 1 calc R . .
C4 C 0.2822(11) -0.0580(5) 0.5153(5) 0.068(4) Uani 1 1 d . . .
H4B H 0.3060 -0.0494 0.5447 0.082 Uiso 1 1 calc R . .
O5 O 0.0935(5) -0.2544(3) 0.3137(3) 0.050(2) Uani 1 1 d . . .
H5B H 0.1379 -0.2728 0.3026 0.075 Uiso 1 1 calc R . .
C5 C 0.1913(12) -0.0822(5) 0.5108(5) 0.075(5) Uani 1 1 d . . .
H5A H 0.1542 -0.0892 0.5372 0.090 Uiso 1 1 calc R . .
C6 C 0.1555(10) -0.0959(4) 0.4674(5) 0.051(3) Uani 1 1 d . . .
O6 O 0.3913(5) -0.1525(3) 0.3654(2) 0.053(2) Uani 1 1 d . . .
H6A H 0.4081 -0.1797 0.3500 0.079 Uiso 1 1 calc R . .
C7 C 0.0575(9) -0.1212(5) 0.4631(5) 0.066(4) Uani 1 1 d . . .
H7A H 0.0249 -0.1179 0.4928 0.079 Uiso 1 1 calc R . .
H7B H 0.0652 -0.1605 0.4565 0.079 Uiso 1 1 calc R . .
C8 C -0.0070(9) -0.0962(5) 0.4262(5) 0.057(4) Uani 1 1 d . . .
C9 C -0.0528(9) -0.0465(5) 0.4333(5) 0.068(4) Uani 1 1 d . . .
H9A H -0.0456 -0.0279 0.4614 0.081 Uiso 1 1 calc R . .
C10 C -0.1087(10) -0.0246(6) 0.3993(6) 0.077(5) Uani 1 1 d . . .
H10A H -0.1368 0.0102 0.4035 0.093 Uiso 1 1 calc R . .
C11 C -0.1243(9) -0.0527(5) 0.3592(6) 0.075(5) Uani 1 1 d . . .
H11A H -0.1645 -0.0376 0.3365 0.090 Uiso 1 1 calc R . .
C12 C -0.0816(8) -0.1027(4) 0.3519(5) 0.053(3) Uani 1 1 d . . .
C13 C -0.0215(9) -0.1239(5) 0.3860(5) 0.053(4) Uani 1 1 d . . .
C14 C -0.0995(8) -0.1335(5) 0.3063(5) 0.062(4) Uani 1 1 d . . .
H14A H -0.0863 -0.1726 0.3117 0.074 Uiso 1 1 calc R . .
H14B H -0.1680 -0.1303 0.2992 0.074 Uiso 1 1 calc R . .
C15 C -0.0457(10) -0.1170(5) 0.2646(6) 0.062(4) Uani 1 1 d . . .
C16 C -0.0975(10) -0.1119(5) 0.2248(6) 0.073(4) Uani 1 1 d . . .
H16A H -0.1638 -0.1188 0.2252 0.088 Uiso 1 1 calc R . .
C17 C -0.0540(12) -0.0967(6) 0.1847(6) 0.091(5) Uani 1 1 d . . .
H17A H -0.0911 -0.0919 0.1580 0.110 Uiso 1 1 calc R . .
C18 C 0.0430(11) -0.0885(5) 0.1830(5) 0.078(4) Uani 1 1 d . . .
H18A H 0.0724 -0.0790 0.1550 0.093 Uiso 1 1 calc R . .
C19 C 0.0996(10) -0.0943(4) 0.2235(5) 0.055(4) Uani 1 1 d . . .
C20 C 0.0527(9) -0.1081(4) 0.2651(5) 0.049(3) Uani 1 1 d . . .
C21 C 0.2063(9) -0.0856(4) 0.2211(4) 0.056(4) Uani 1 1 d . . .
H21A H 0.2317 -0.0844 0.2525 0.067 Uiso 1 1 calc R . .
H21B H 0.2187 -0.0497 0.2069 0.067 Uiso 1 1 calc R . .
C22 C 0.2611(9) -0.1291(5) 0.1943(5) 0.053(4) Uani 1 1 d . . .
C23 C 0.2710(11) -0.1253(6) 0.1468(5) 0.080(4) Uani 1 1 d . . .
H23A H 0.2462 -0.0944 0.1314 0.096 Uiso 1 1 calc R . .
C24 C 0.3148(11) -0.1644(6) 0.1228(5) 0.084(5) Uani 1 1 d . . .
H24A H 0.3161 -0.1624 0.0906 0.101 Uiso 1 1 calc R . .
C25 C 0.3588(10) -0.2085(5) 0.1451(5) 0.080(5) Uani 1 1 d . . .
H25A H 0.3921 -0.2351 0.1279 0.096 Uiso 1 1 calc R . .
C26 C 0.3537(9) -0.2130(5) 0.1927(4) 0.057(4) Uani 1 1 d . . .
C27 C 0.3040(8) -0.1733(5) 0.2168(4) 0.050(3) Uani 1 1 d . . .
C28 C 0.4049(9) -0.2603(4) 0.2169(4) 0.054(4) Uani 1 1 d . . .
H28A H 0.3603 -0.2782 0.2382 0.064 Uiso 1 1 calc R . .
H28B H 0.4248 -0.2876 0.1940 0.064 Uiso 1 1 calc R . .
C29 C 0.0106(9) -0.2651(4) 0.2901(6) 0.052(4) Uani 1 1 d . . .
C30 C 0.0094(10) -0.2587(4) 0.2429(6) 0.059(4) Uani 1 1 d . . .
C31 C -0.0729(13) -0.2722(5) 0.2194(6) 0.085(5) Uani 1 1 d . . .
H31A H -0.0745 -0.2700 0.1871 0.102 Uiso 1 1 calc R . .
C32 C -0.1554(12) -0.2895(5) 0.2440(8) 0.097(6) Uani 1 1 d . . .
H32A H -0.2129 -0.2976 0.2285 0.116 Uiso 1 1 calc R . .
C33 C 0.6493(11) -0.2058(5) 0.2905(7) 0.083(5) Uani 1 1 d . . .
H33A H 0.7039 -0.1944 0.3070 0.100 Uiso 1 1 calc R . .
C34 C 0.5691(11) -0.2166(5) 0.3138(6) 0.061(4) Uani 1 1 d . . .
C35 C 0.5719(10) -0.2118(4) 0.3660(6) 0.081(5) Uani 1 1 d . . .
H35A H 0.5194 -0.2336 0.3791 0.097 Uiso 1 1 calc R . .
H35B H 0.6325 -0.2272 0.3773 0.097 Uiso 1 1 calc R . .
C36 C 0.5627(9) -0.1524(4) 0.3823(5) 0.061(4) Uani 1 1 d . . .
C37 C 0.6396(9) -0.1213(5) 0.3984(4) 0.075(4) Uani 1 1 d . . .
H37A H 0.7002 -0.1379 0.4015 0.089 Uiso 1 1 calc R . .
C38 C 0.6289(10) -0.0679(5) 0.4096(5) 0.078(5) Uani 1 1 d . . .
H38A H 0.6832 -0.0472 0.4178 0.094 Uiso 1 1 calc R . .
C39 C 0.5404(9) -0.0429(5) 0.4095(4) 0.063(4) Uani 1 1 d . . .
H39A H 0.5338 -0.0066 0.4202 0.075 Uiso 1 1 calc R . .
C40 C 0.4625(9) -0.0709(5) 0.3939(4) 0.050(3) Uani 1 1 d . . .
C41 C 0.4717(9) -0.1244(5) 0.3803(4) 0.048(3) Uani 1 1 d . . .
C42 C 0.3649(8) -0.0448(4) 0.3942(4) 0.053(4) Uani 1 1 d . . .
H42A H 0.3729 -0.0047 0.3932 0.064 Uiso 1 1 calc R . .
H42B H 0.3311 -0.0558 0.3661 0.064 Uiso 1 1 calc R . .
O43 O 0.5575(8) -0.0297(3) 0.2071(3) 0.084(3) Uani 1 1 d D . .
C44 C 0.4702(10) -0.0460(7) 0.2264(6) 0.121(7) Uani 1 1 d D . .
H44A H 0.4349 -0.0685 0.2041 0.146 Uiso 1 1 calc R . .
H44B H 0.4315 -0.0134 0.2332 0.146 Uiso 1 1 calc R . .
C45 C 0.4839(11) -0.0764(6) 0.2670(6) 0.107(6) Uani 1 1 d D . .
H45A H 0.4806 -0.1161 0.2611 0.128 Uiso 1 1 calc R . .
H45B H 0.4363 -0.0666 0.2904 0.128 Uiso 1 1 calc R . .
C46 C 0.5809(12) -0.0598(6) 0.2811(5) 0.102(6) Uani 1 1 d D . .
H46A H 0.5790 -0.0267 0.3003 0.122 Uiso 1 1 calc R . .
H46B H 0.6131 -0.0893 0.2981 0.122 Uiso 1 1 calc R . .
C47 C 0.6283(9) -0.0492(5) 0.2378(6) 0.085(5) Uani 1 1 d D . .
H47A H 0.6788 -0.0215 0.2418 0.102 Uiso 1 1 calc R . .
H47B H 0.6575 -0.0830 0.2259 0.102 Uiso 1 1 calc R . .
O48 O 0.6285(8) -0.0513(4) 0.1047(4) 0.106(4) Uani 1 1 d D . .
C49 C 0.610(2) -0.1044(9) 0.1186(7) 0.31(2) Uani 1 1 d D . .
H49A H 0.5430 -0.1134 0.1128 0.374 Uiso 1 1 calc R . .
H49B H 0.6218 -0.1075 0.1518 0.374 Uiso 1 1 calc R . .
C50 C 0.669(3) -0.1415(10) 0.0954(10) 0.41(3) Uani 1 1 d D . .
H50A H 0.6414 -0.1786 0.0950 0.495 Uiso 1 1 calc R . .
H50B H 0.7336 -0.1428 0.1085 0.495 Uiso 1 1 calc R . .
C51 C 0.6687(19) -0.1169(9) 0.0501(7) 0.29(2) Uani 1 1 d D . .
H51A H 0.7280 -0.1253 0.0334 0.345 Uiso 1 1 calc R . .
H51B H 0.6137 -0.1296 0.0320 0.345 Uiso 1 1 calc R . .
C52 C 0.6618(17) -0.0606(7) 0.0597(6) 0.188(11) Uani 1 1 d D . .
H52A H 0.6178 -0.0434 0.0377 0.225 Uiso 1 1 calc R . .
H52B H 0.7250 -0.0435 0.0559 0.225 Uiso 1 1 calc R . .
O53 O 0.9626(19) -0.1863(12) 0.0807(7) 0.378(13) Uiso 1 1 d D . .
C54 C 0.909(2) -0.2216(11) 0.0523(11) 0.38(2) Uiso 1 1 d D . .
H54A H 0.9382 -0.2583 0.0535 0.453 Uiso 1 1 calc R . .
H54B H 0.8442 -0.2246 0.0650 0.453 Uiso 1 1 calc R . .
C55 C 0.9018(19) -0.2059(11) 0.0059(9) 0.257(13) Uiso 1 1 d D . .
H55A H 0.8358 -0.1970 -0.0029 0.308 Uiso 1 1 calc R . .
H55B H 0.9280 -0.2338 -0.0149 0.308 Uiso 1 1 calc R . .
C56 C 0.9637(17) -0.1560(9) 0.0086(7) 0.214(10) Uiso 1 1 d D . .
H56A H 1.0265 -0.1645 -0.0047 0.257 Uiso 1 1 calc R . .
H56B H 0.9347 -0.1266 -0.0098 0.257 Uiso 1 1 calc R . .
C57 C 0.977(2) -0.1371(9) 0.0542(10) 0.283(15) Uiso 1 1 d D . .
H57A H 0.9290 -0.1090 0.0622 0.339 Uiso 1 1 calc R . .
H57B H 1.0410 -0.1221 0.0587 0.339 Uiso 1 1 calc R . .
O58 O 0.7500 0.2500 0.0768(5) 0.132(7) Uani 1 2 d S . .
C59 C 0.8210(12) 0.2265(5) 0.0484(5) 0.104(6) Uani 1 1 d . . .
H59A H 0.8202 0.1863 0.0514 0.125 Uiso 1 1 calc R . .
H59B H 0.8846 0.2398 0.0574 0.125 Uiso 1 1 calc R . .
C60 C 0.7997(11) 0.2429(9) -0.0011(5) 0.128(9) Uani 1 1 d . . .
H60A H 0.8392 0.2743 -0.0104 0.154 Uiso 1 1 calc R . .
H60B H 0.8121 0.2122 -0.0221 0.154 Uiso 1 1 calc R . .
O61 O 0.5877(3) 0.02658(16) 0.14718(16) 0.0000(11) Uiso 1 1 d . . .

loop_
_atom_site_aniso_label
_atom_site_aniso_U_11
_atom_site_aniso_U_22
_atom_site_aniso_U_33
_atom_site_aniso_U_23
_atom_site_aniso_U_13
_atom_site_aniso_U_12
Bi1 0.0389(2) 0.0315(2) 0.0556(2) -0.0014(3) 0.0001(3) 0.0014(3)
O1 0.051(6) 0.033(4) 0.044(5) -0.006(4) 0.008(5) -0.005(4)
C1 0.067(10) 0.018(7) 0.063(10) -0.006(7) 0.018(9) 0.004(6)
O2 0.057(5) 0.043(5) 0.067(5) 0.001(5) 0.011(4) 0.004(5)
C2 0.065(10) 0.042(8) 0.043(8) -0.011(7) 0.009(8) -0.004(7)
O3 0.035(5) 0.039(5) 0.063(6) -0.006(4) -0.009(4) 0.006(4)
C3 0.080(10) 0.055(8) 0.055(9) 0.000(7) -0.007(10) -0.010(9)
O4 0.057(5) 0.036(4) 0.043(5) -0.003(4) 0.003(4) 0.007(4)
C4 0.091(12) 0.068(10) 0.047(10) -0.012(8) -0.016(9) 0.005(9)
O5 0.038(5) 0.044(5) 0.067(6) -0.007(4) -0.001(5) 0.005(4)
C5 0.103(15) 0.058(9) 0.065(11) 0.003(8) 0.024(10) 0.015(9)
C6 0.058(9) 0.033(6) 0.062(9) -0.001(6) 0.006(10) -0.005(8)
O6 0.043(5) 0.040(5) 0.075(6) -0.008(4) -0.006(4) -0.015(4)
C7 0.072(10) 0.052(8) 0.072(10) 0.000(8) 0.050(9) -0.005(8)
C8 0.045(9) 0.038(8) 0.088(11) 0.009(8) 0.035(9) 0.012(7)
C9 0.051(10) 0.058(10) 0.094(12) -0.009(9) 0.032(9) 0.000(8)
C10 0.053(10) 0.046(10) 0.133(16) -0.001(10) 0.039(10) 0.010(8)
C11 0.053(9) 0.052(9) 0.121(15) 0.000(9) 0.002(9) 0.002(7)
C12 0.036(7) 0.029(7) 0.095(11) -0.001(8) 0.020(9) 0.002(6)
C13 0.040(8) 0.026(8) 0.094(12) -0.002(8) 0.022(9) 0.002(7)
C14 0.023(7) 0.040(8) 0.123(13) 0.001(9) -0.008(8) 0.003(6)
C15 0.045(9) 0.044(8) 0.098(12) -0.002(8) -0.026(10) -0.003(7)
C16 0.045(10) 0.061(10) 0.114(14) -0.007(10) -0.018(11) -0.003(8)
C17 0.082(14) 0.073(11) 0.119(15) 0.015(10) -0.066(12) 0.002(10)
C18 0.080(12) 0.053(9) 0.100(12) 0.013(8) -0.033(10) -0.008(9)
C19 0.064(11) 0.023(7) 0.077(11) 0.001(7) -0.030(10) -0.009(8)
C20 0.052(10) 0.013(6) 0.080(11) 0.009(7) -0.015(9) 0.006(6)
C21 0.079(10) 0.038(8) 0.051(9) 0.014(7) -0.016(8) -0.019(8)
C22 0.076(10) 0.039(8) 0.044(9) 0.008(7) 0.006(8) -0.007(7)
C23 0.109(13) 0.061(10) 0.070(13) 0.013(9) -0.010(10) -0.016(9)
C24 0.131(15) 0.072(11) 0.049(9) 0.010(9) 0.014(9) -0.039(11)
C25 0.114(14) 0.059(9) 0.067(12) -0.015(8) 0.032(10) -0.021(9)
C26 0.074(11) 0.044(8) 0.053(9) -0.003(7) 0.016(9) -0.022(8)
C27 0.069(9) 0.034(7) 0.047(8) -0.006(8) 0.008(6) -0.015(7)
C28 0.068(10) 0.028(7) 0.065(10) -0.010(7) 0.042(8) -0.011(7)
C29 0.042(9) 0.014(7) 0.100(13) 0.011(7) -0.011(9) 0.003(6)
C30 0.054(10) 0.022(7) 0.101(13) 0.003(8) -0.031(10) 0.006(7)
C31 0.100(14) 0.041(9) 0.115(15) 0.015(9) -0.032(12) 0.002(9)
C32 0.061(11) 0.035(8) 0.19(2) 0.019(11) -0.069(16) 0.000(9)
C33 0.058(11) 0.031(7) 0.161(17) -0.021(10) 0.022(13) 0.007(8)
C34 0.048(10) 0.019(7) 0.115(14) -0.003(8) 0.021(11) 0.001(7)
C35 0.068(11) 0.017(8) 0.158(16) 0.006(9) -0.014(11) 0.016(7)
C36 0.040(8) 0.042(8) 0.102(11) -0.003(7) -0.013(8) -0.001(6)
C37 0.042(10) 0.053(9) 0.128(13) -0.010(8) -0.020(9) -0.007(7)
C38 0.070(12) 0.046(9) 0.118(13) -0.027(8) 0.008(10) -0.040(8)
C39 0.039(9) 0.056(9) 0.093(11) -0.021(8) 0.009(8) -0.009(8)
C40 0.046(9) 0.029(7) 0.076(10) -0.013(7) 0.009(8) -0.006(7)
C41 0.047(9) 0.036(8) 0.061(9) 0.001(7) -0.010(7) -0.016(7)
C42 0.070(11) 0.027(6) 0.064(9) -0.010(6) -0.006(8) 0.008(6)
O43 0.074(7) 0.058(6) 0.120(8) 0.038(6) 0.017(7) 0.003(6)
C44 0.070(12) 0.125(15) 0.169(18) 0.068(13) 0.038(13) -0.002(11)
C45 0.082(14) 0.092(13) 0.146(18) 0.027(12) 0.041(13) -0.017(11)
C46 0.114(16) 0.070(11) 0.122(16) 0.023(10) 0.024(13) -0.008(11)
C47 0.067(12) 0.039(8) 0.149(16) -0.001(9) 0.044(12) -0.017(8)
O48 0.151(12) 0.049(6) 0.118(9) -0.006(6) 0.028(8) 0.003(6)
C49 0.63(7) 0.16(3) 0.14(2) -0.03(2) 0.16(3) 0.01(3)
C50 0.81(9) 0.19(3) 0.23(4) -0.01(3) -0.10(5) 0.25(4)
C51 0.40(4) 0.21(3) 0.26(3) -0.17(3) -0.24(3) 0.22(3)
C52 0.29(3) 0.099(15) 0.17(2) -0.020(15) 0.09(2) -0.079(19)
O58 0.186(19) 0.146(15) 0.064(12) 0.000 0.000 0.100(14)
C59 0.159(18) 0.062(10) 0.092(13) 0.002(9) -0.002(13) 0.002(11)
C60 0.20(3) 0.102(14) 0.081(12) 0.031(11) 0.000(11) -0.015(19)

loop_
_atom_type_symbol
_atom_type_description
_atom_type_scat_dispersion_real
_atom_type_scat_dispersion_imag
_atom_type_scat_source
C C 0.0033 0.0016 'International Tables Vol C Tables 4.2.6.8 and 6.1.1.4'
H H 0.0000 0.0000 'International Tables Vol C Tables 4.2.6.8 and 6.1.1.4'
O O 0.0106 0.0060 'International Tables Vol C Tables 4.2.6.8 and 6.1.1.4'
Bi Bi -4.1077 10.2566 'International Tables Vol C Tables 4.2.6.8 and 6.1.1.4'

loop_
_geom_angle_atom_site_label_1
_geom_angle_atom_site_label_2
_geom_angle_atom_site_label_3
_geom_angle
_geom_angle_site_symmetry_1
_geom_angle_site_symmetry_3
_geom_angle_publ_flag
O3 Bi1 O2 87.4(3) . . ?
O3 Bi1 O1 74.5(3) . . ?
O2 Bi1 O1 84.3(3) . . ?
O3 Bi1 O5 104.0(3) . . ?
O2 Bi1 O5 79.2(3) . . ?
O1 Bi1 O5 163.5(2) . . ?
C1 O1 Bi1 131.0(6) . . ?
O1 C1 C2 119.7(12) . . ?
O1 C1 C6 119.4(12) . . ?
C2 C1 C6 120.4(13) . . ?
C13 O2 Bi1 117.3(6) . . ?
C3 C2 C1 118.7(13) . . ?
C3 C2 C42 119.9(12) . . ?
C1 C2 C42 121.4(11) . . ?
C20 O3 Bi1 133.5(6) . . ?
C4 C3 C2 122.3(14) . . ?
C4 C3 H3A 118.8 . . ?
C2 C3 H3A 118.8 . . ?
C27 O4 H4A 109.5 . . ?
C3 C4 C5 120.4(13) . . ?
C3 C4 H4B 119.8 . . ?
C5 C4 H4B 119.8 . . ?
C29 O5 Bi1 132.6(6) . . ?
C29 O5 H5B 109.5 . . ?
Bi1 O5 H5B 108.6 . . ?
C6 C5 C4 120.5(14) . . ?
C6 C5 H5A 119.8 . . ?
C4 C5 H5A 119.8 . . ?
C5 C6 C1 117.7(13) . . ?
C5 C6 C7 119.8(13) . . ?
C1 C6 C7 122.5(12) . . ?
C41 O6 H6A 109.5 . . ?
C6 C7 C8 115.6(10) . . ?
C6 C7 H7A 108.4 . . ?
C8 C7 H7A 108.4 . . ?
C6 C7 H7B 108.4 . . ?
C8 C7 H7B 108.4 . . ?
H7A C7 H7B 107.4 . . ?
C13 C8 C9 119.3(14) . . ?
C13 C8 C7 119.6(12) . . ?
C9 C8 C7 121.0(14) . . ?
C10 C9 C8 119.7(15) . . ?
C10 C9 H9A 120.1 . . ?
C8 C9 H9A 120.1 . . ?
C9 C10 C11 120.8(14) . . ?
C9 C10 H10A 119.6 . . ?
C11 C10 H10A 119.6 . . ?
C10 C11 C12 120.3(15) . . ?
C10 C11 H11A 119.8 . . ?
C12 C11 H11A 119.8 . . ?
C11 C12 C13 118.6(14) . . ?
C11 C12 C14 119.5(14) . . ?
C13 C12 C14 121.9(11) . . ?
C8 C13 O2 119.2(13) . . ?
C8 C13 C12 121.1(12) . . ?
O2 C13 C12 119.7(12) . . ?
C15 C14 C12 119.4(10) . . ?
C15 C14 H14A 107.5 . . ?
C12 C14 H14A 107.5 . . ?
C15 C14 H14B 107.5 . . ?
C12 C14 H14B 107.5 . . ?
H14A C14 H14B 107.0 . . ?
C16 C15 C20 121.1(15) . . ?
C16 C15 C14 116.7(13) . . ?
C20 C15 C14 122.2(14) . . ?
C17 C16 C15 120.8(15) . . ?
C17 C16 H16A 119.6 . . ?
C15 C16 H16A 119.6 . . ?
C16 C17 C18 120.6(15) . . ?
C16 C17 H17A 119.7 . . ?
C18 C17 H17A 119.7 . . ?
C17 C18 C19 120.3(15) . . ?
C17 C18 H18A 119.8 . . ?
C19 C18 H18A 119.8 . . ?
C20 C19 C18 118.2(13) . . ?
C20 C19 C21 122.0(13) . . ?
C18 C19 C21 119.8(14) . . ?
O3 C20 C15 122.8(14) . . ?
O3 C20 C19 118.1(12) . . ?
C15 C20 C19 118.9(14) . . ?
C19 C21 C22 115.1(11) . . ?
C19 C21 H21A 108.5 . . ?
C22 C21 H21A 108.5 . . ?
C19 C21 H21B 108.5 . . ?
C22 C21 H21B 108.5 . . ?
H21A C21 H21B 107.5 . . ?
C23 C22 C27 118.3(12) . . ?
C23 C22 C21 120.8(12) . . ?
C27 C22 C21 120.8(11) . . ?
C24 C23 C22 121.3(13) . . ?
C24 C23 H23A 119.3 . . ?
C22 C23 H23A 119.3 . . ?
C23 C24 C25 120.6(13) . . ?
C23 C24 H24A 119.7 . . ?
C25 C24 H24A 119.7 . . ?
C26 C25 C24 120.1(12) . . ?
C26 C25 H25A 120.0 . . ?
C24 C25 H25A 120.0 . . ?
C27 C26 C25 118.3(12) . . ?
C27 C26 C28 122.0(12) . . ?
C25 C26 C28 119.7(12) . . ?
O4 C27 C26 122.3(12) . . ?
O4 C27 C22 116.4(11) . . ?
C26 C27 C22 121.2(11) . . ?
C30 C28 C26 112.0(10) 2_545 . ?
C30 C28 H28A 109.2 2_545 . ?
C26 C28 H28A 109.2 . . ?
C30 C28 H28B 109.2 2_545 . ?
C26 C28 H28B 109.2 . . ?
H28A C28 H28B 107.9 . . ?
O5 C29 C30 119.1(13) . . ?
O5 C29 C34 119.3(14) . 2_545 ?
C30 C29 C34 121.6(14) . 2_545 ?
C31 C30 C29 118.4(15) . . ?
C31 C30 C28 119.6(15) . 2_545 ?
C29 C30 C28 122.0(13) . 2_545 ?
C30 C31 C32 119.9(16) . . ?
C30 C31 H31A 120.1 . . ?
C32 C31 H31A 120.1 . . ?
C33 C32 C31 118.4(17) 2_545 . ?
C33 C32 H32A 120.8 2_545 . ?
C31 C32 H32A 120.8 . . ?
C34 C33 C32 122.8(18) . 2_545 ?
C34 C33 H33A 118.6 . . ?
C32 C33 H33A 118.6 2_545 . ?
C33 C34 C29 118.9(16) . 2_545 ?
C33 C34 C35 118.0(16) . . ?
C29 C34 C35 122.9(14) 2_545 . ?
C36 C35 C34 112.4(11) . . ?
C36 C35 H35A 109.1 . . ?
C34 C35 H35A 109.1 . . ?
C36 C35 H35B 109.1 . . ?
C34 C35 H35B 109.1 . . ?
H35A C35 H35B 107.9 . . ?
C37 C36 C41 115.8(11) . . ?
C37 C36 C35 123.7(12) . . ?
C41 C36 C35 120.5(11) . . ?
C38 C37 C36 121.3(12) . . ?
C38 C37 H37A 119.4 . . ?
C36 C37 H37A 119.4 . . ?
C37 C38 C39 121.7(12) . . ?
C37 C38 H38A 119.2 . . ?
C39 C38 H38A 119.2 . . ?
C40 C39 C38 119.8(12) . . ?
C40 C39 H39A 120.1 . . ?
C38 C39 H39A 120.1 . . ?
C39 C40 C41 119.9(12) . . ?
C39 C40 C42 120.7(11) . . ?
C41 C40 C42 119.3(11) . . ?
C40 C41 O6 119.0(11) . . ?
C40 C41 C36 121.3(11) . . ?
O6 C41 C36 119.6(10) . . ?
C2 C42 C40 115.4(10) . . ?
C2 C42 H42A 108.4 . . ?
C40 C42 H42A 108.4 . . ?
C2 C42 H42B 108.4 . . ?
C40 C42 H42B 108.4 . . ?
H42A C42 H42B 107.5 . . ?
C44 O43 C47 105.1(9) . . ?
O43 C44 C45 111.6(12) . . ?
O43 C44 H44A 109.3 . . ?
C45 C44 H44A 109.3 . . ?
O43 C44 H44B 109.3 . . ?
C45 C44 H44B 109.3 . . ?
H44A C44 H44B 108.0 . . ?
C44 C45 C46 102.3(12) . . ?
C44 C45 H45A 111.3 . . ?
C46 C45 H45A 111.3 . . ?
C44 C45 H45B 111.3 . . ?
C46 C45 H45B 111.3 . . ?
H45A C45 H45B 109.2 . . ?
C47 C46 C45 103.2(12) . . ?
C47 C46 H46A 111.1 . . ?
C45 C46 H46A 111.1 . . ?
C47 C46 H46B 111.1 . . ?
C45 C46 H46B 111.1 . . ?
H46A C46 H46B 109.1 . . ?
O43 C47 C46 106.9(11) . . ?
O43 C47 H47A 110.3 . . ?
C46 C47 H47A 110.3 . . ?
O43 C47 H47B 110.3 . . ?
C46 C47 H47B 110.3 . . ?
H47A C47 H47B 108.6 . . ?
C49 O48 C52 100.6(11) . . ?
O48 C49 C50 110.9(19) . . ?
O48 C49 H49A 109.5 . . ?
C50 C49 H49A 109.5 . . ?
O48 C49 H49B 109.5 . . ?
C50 C49 H49B 109.5 . . ?
H49A C49 H49B 108.0 . . ?
C49 C50 C51 100.0(18) . . ?
C49 C50 H50A 111.8 . . ?
C51 C50 H50A 111.8 . . ?
C49 C50 H50B 111.8 . . ?
C51 C50 H50B 111.8 . . ?
H50A C50 H50B 109.5 . . ?
C52 C51 C50 103.0(15) . . ?
C52 C51 H51A 111.2 . . ?
C50 C51 H51A 111.2 . . ?
C52 C51 H51B 111.2 . . ?
C50 C51 H51B 111.2 . . ?
H51A C51 H51B 109.1 . . ?
C51 C52 O48 111.4(14) . . ?
C51 C52 H52A 109.4 . . ?
O48 C52 H52A 109.4 . . ?
C51 C52 H52B 109.4 . . ?
O48 C52 H52B 109.4 . . ?
H52A C52 H52B 108.0 . . ?
C54 O53 C57 105.3(17) . . ?
C55 C54 O53 115.9(19) . . ?
C55 C54 H54A 108.3 . . ?
O53 C54 H54A 108.3 . . ?
C55 C54 H54B 108.3 . . ?
O53 C54 H54B 108.3 . . ?
H54A C54 H54B 107.4 . . ?
C54 C55 C56 97.4(16) . . ?
C54 C55 H55A 112.3 . . ?
C56 C55 H55A 112.3 . . ?
C54 C55 H55B 112.3 . . ?
C56 C55 H55B 112.3 . . ?
H55A C55 H55B 109.9 . . ?
C57 C56 C55 112.7(16) . . ?
C57 C56 H56A 109.0 . . ?
C55 C56 H56A 109.0 . . ?
C57 C56 H56B 109.0 . . ?
C55 C56 H56B 109.0 . . ?
H56A C56 H56B 107.8 . . ?
C56 C57 O53 102.5(16) . . ?
C56 C57 H57A 111.3 . . ?
O53 C57 H57A 111.3 . . ?
C56 C57 H57B 111.3 . . ?
O53 C57 H57B 111.3 . . ?
H57A C57 H57B 109.2 . . ?
C59 O58 C59 108.2(17) 2_655 . ?
O58 C59 C60 108.2(14) . . ?
O58 C59 H59A 110.1 . . ?
C60 C59 H59A 110.1 . . ?
O58 C59 H59B 110.1 . . ?
C60 C59 H59B 110.1 . . ?
H59A C59 H59B 108.4 . . ?
C60 C60 C59 104.6(10) 2_655 . ?
C60 C60 H60A 110.8 2_655 . ?
C59 C60 H60A 110.8 . . ?
C60 C60 H60B 110.8 2_655 . ?
C59 C60 H60B 110.8 . . ?
H60A C60 H60B 108.9 . . ?

loop_
_geom_bond_atom_site_label_1
_geom_bond_atom_site_label_2
_geom_bond_distance
_geom_bond_site_symmetry_2
_geom_bond_publ_flag
Bi1 O3 2.095(7) . ?
Bi1 O2 2.116(7) . ?
Bi1 O1 2.210(6) . ?
Bi1 O5 2.429(7) . ?
O1 C1 1.359(13) . ?
C1 C2 1.407(15) . ?
C1 C6 1.411(15) . ?
O2 C13 1.368(12) . ?
C2 C3 1.375(14) . ?
C2 C42 1.490(14) . ?
O3 C20 1.354(13) . ?
C3 C4 1.328(15) . ?
C3 H3A 0.9400 . ?
O4 C27 1.368(11) . ?
O4 H4A 0.8300 . ?
C4 C5 1.403(16) . ?
C4 H4B 0.9400 . ?
O5 C29 1.369(13) . ?
O5 H5B 0.8300 . ?
C5 C6 1.397(16) . ?
C5 H5A 0.9400 . ?
C6 C7 1.503(16) . ?
O6 C41 1.382(11) . ?
O6 H6A 0.8300 . ?
C7 C8 1.525(16) . ?
C7 H7A 0.9800 . ?
C7 H7B 0.9800 . ?
C8 C13 1.363(16) . ?
C8 C9 1.382(15) . ?
C9 C10 1.366(17) . ?
C9 H9A 0.9400 . ?
C10 C11 1.368(17) . ?
C10 H10A 0.9400 . ?
C11 C12 1.369(15) . ?
C11 H11A 0.9400 . ?
C12 C13 1.395(16) . ?
C12 C14 1.544(16) . ?
C14 C15 1.480(17) . ?
C14 H14A 0.9800 . ?
C14 H14B 0.9800 . ?
C15 C16 1.367(16) . ?
C15 C20 1.388(15) . ?
C16 C17 1.365(18) . ?
C16 H16A 0.9400 . ?
C17 C18 1.368(17) . ?
C17 H17A 0.9400 . ?
C18 C19 1.423(16) . ?
C18 H18A 0.9400 . ?
C19 C20 1.417(16) . ?
C19 C21 1.504(15) . ?
C21 C22 1.517(15) . ?
C21 H21A 0.9800 . ?
C21 H21B 0.9800 . ?
C22 C23 1.390(16) . ?
C22 C27 1.393(15) . ?
C23 C24 1.328(16) . ?
C23 H23A 0.9400 . ?
C24 C25 1.393(17) . ?
C24 H24A 0.9400 . ?
C25 C26 1.391(15) . ?
C25 H25A 0.9400 . ?
C26 C27 1.380(15) . ?
C26 C28 1.525(15) . ?
C28 C30 1.486(16) 2_545 ?
C28 H28A 0.9800 . ?
C28 H28B 0.9800 . ?
C29 C30 1.381(16) . ?
C29 C34 1.381(17) 2_545 ?
C30 C31 1.374(17) . ?
C30 C28 1.486(16) 2_545 ?
C31 C32 1.418(19) . ?
C31 H31A 0.9400 . ?
C32 C33 1.361(18) 2_545 ?
C32 H32A 0.9400 . ?
C33 C34 1.333(17) . ?
C33 C32 1.361(18) 2_545 ?
C33 H33A 0.9400 . ?
C34 C29 1.381(17) 2_545 ?
C34 C35 1.520(17) . ?
C35 C36 1.525(15) . ?
C35 H35A 0.9800 . ?
C35 H35B 0.9800 . ?
C36 C37 1.393(14) . ?
C36 C41 1.441(14) . ?
C37 C38 1.347(15) . ?
C37 H37A 0.9400 . ?
C38 C39 1.375(15) . ?
C38 H38A 0.9400 . ?
C39 C40 1.359(14) . ?
C39 H39A 0.9400 . ?
C40 C41 1.367(13) . ?
C40 C42 1.502(14) . ?
C42 H42A 0.9800 . ?
C42 H42B 0.9800 . ?
O43 C44 1.397(13) . ?
O43 C47 1.412(13) . ?
C44 C45 1.406(15) . ?
C44 H44A 0.9800 . ?
C44 H44B 0.9800 . ?
C45 C46 1.469(15) . ?
C45 H45A 0.9800 . ?
C45 H45B 0.9800 . ?
C46 C47 1.444(14) . ?
C46 H46A 0.9800 . ?
C46 H46B 0.9800 . ?
C47 H47A 0.9800 . ?
C47 H47B 0.9800 . ?
O48 C49 1.377(17) . ?
O48 C52 1.407(15) . ?
C49 C50 1.39(2) . ?
C49 H49A 0.9800 . ?
C49 H49B 0.9800 . ?
C50 C51 1.445(19) . ?
C50 H50A 0.9800 . ?
C50 H50B 0.9800 . ?
C51 C52 1.399(16) . ?
C51 H51A 0.9800 . ?
C51 H51B 0.9800 . ?
C52 H52A 0.9800 . ?
C52 H52B 0.9800 . ?
O53 C54 1.405(19) . ?
O53 C57 1.435(17) . ?
C54 C55 1.40(2) . ?
C54 H54A 0.9800 . ?
C54 H54B 0.9800 . ?
C55 C56 1.489(18) . ?
C55 H55A 0.9800 . ?
C55 H55B 0.9800 . ?
C56 C57 1.414(17) . ?
C56 H56A 0.9800 . ?
C56 H56B 0.9800 . ?
C57 H57A 0.9800 . ?
C57 H57B 0.9800 . ?
O58 C59 1.411(15) 2_655 ?
O58 C59 1.411(15) . ?
C59 C60 1.521(16) . ?
C59 H59A 0.9800 . ?
C59 H59B 0.9800 . ?
C60 C60 1.43(3) 2_655 ?
C60 H60A 0.9800 . ?
C60 H60B 0.9800 . ?

loop_
_geom_torsion_atom_site_label_1
_geom_torsion_atom_site_label_2
_geom_torsion_atom_site_label_3
_geom_torsion_atom_site_label_4
_geom_torsion
_geom_torsion_site_symmetry_1
_geom_torsion_site_symmetry_2
_geom_torsion_site_symmetry_3
_geom_torsion_site_symmetry_4
_geom_torsion_publ_flag
O3 Bi1 O1 C1 177.3(10) . . . . ?
O2 Bi1 O1 C1 88.4(10) . . . . ?
O5 Bi1 O1 C1 90.3(13) . . . . ?
Bi1 O1 C1 C2 110.2(10) . . . . ?
Bi1 O1 C1 C6 -77.5(12) . . . . ?
O3 Bi1 O2 C13 -38.4(9) . . . . ?
O1 Bi1 O2 C13 36.3(9) . . . . ?
O5 Bi1 O2 C13 -143.2(9) . . . . ?
O1 C1 C2 C3 176.1(10) . . . . ?
C6 C1 C2 C3 3.8(17) . . . . ?
O1 C1 C2 C42 -5.4(16) . . . . ?
C6 C1 C2 C42 -177.7(10) . . . . ?
O2 Bi1 O3 C20 -84.1(11) . . . . ?
O1 Bi1 O3 C20 -168.9(11) . . . . ?
O5 Bi1 O3 C20 -5.9(11) . . . . ?
C1 C2 C3 C4 -2.5(18) . . . . ?
C42 C2 C3 C4 179.0(11) . . . . ?
C2 C3 C4 C5 0(2) . . . . ?
O3 Bi1 O5 C29 -29.0(12) . . . . ?
O2 Bi1 O5 C29 55.6(11) . . . . ?
O1 Bi1 O5 C29 53.6(15) . . . . ?
C3 C4 C5 C6 0.9(19) . . . . ?
C4 C5 C6 C1 0.4(17) . . . . ?
C4 C5 C6 C7 -179.2(11) . . . . ?
O1 C1 C6 C5 -175.1(10) . . . . ?
C2 C1 C6 C5 -2.8(16) . . . . ?
O1 C1 C6 C7 4.5(16) . . . . ?
C2 C1 C6 C7 176.9(10) . . . . ?
C5 C6 C7 C8 133.2(12) . . . . ?
C1 C6 C7 C8 -46.5(16) . . . . ?
C6 C7 C8 C13 104.4(14) . . . . ?
C6 C7 C8 C9 -77.1(14) . . . . ?
C13 C8 C9 C10 -2.8(18) . . . . ?
C7 C8 C9 C10 178.7(11) . . . . ?
C8 C9 C10 C11 4(2) . . . . ?
C9 C10 C11 C12 -2(2) . . . . ?
C10 C11 C12 C13 -0.6(18) . . . . ?
C10 C11 C12 C14 -179.5(12) . . . . ?
C9 C8 C13 O2 179.9(10) . . . . ?
C7 C8 C13 O2 -1.6(17) . . . . ?
C9 C8 C13 C12 0.3(18) . . . . ?
C7 C8 C13 C12 178.8(10) . . . . ?
Bi1 O2 C13 C8 -91.0(12) . . . . ?
Bi1 O2 C13 C12 88.7(11) . . . . ?
C11 C12 C13 C8 1.4(18) . . . . ?
C14 C12 C13 C8 -179.6(11) . . . . ?
C11 C12 C13 O2 -178.2(10) . . . . ?
C14 C12 C13 O2 0.7(17) . . . . ?
C11 C12 C14 C15 79.7(14) . . . . ?
C13 C12 C14 C15 -99.2(14) . . . . ?
C12 C14 C15 C16 -134.5(12) . . . . ?
C12 C14 C15 C20 46.5(16) . . . . ?
C20 C15 C16 C17 -1(2) . . . . ?
C14 C15 C16 C17 179.8(13) . . . . ?
C15 C16 C17 C18 3(2) . . . . ?
C16 C17 C18 C19 -2(2) . . . . ?
C17 C18 C19 C20 -0.7(18) . . . . ?
C17 C18 C19 C21 179.4(12) . . . . ?
Bi1 O3 C20 C15 78.5(14) . . . . ?
Bi1 O3 C20 C19 -106.1(11) . . . . ?
C16 C15 C20 O3 174.2(11) . . . . ?
C14 C15 C20 O3 -6.9(17) . . . . ?
C16 C15 C20 C19 -1.1(18) . . . . ?
C14 C15 C20 C19 177.8(10) . . . . ?
C18 C19 C20 O3 -173.5(9) . . . . ?
C21 C19 C20 O3 6.4(16) . . . . ?
C18 C19 C20 C15 2.0(16) . . . . ?
C21 C19 C20 C15 -178.1(11) . . . . ?
C20 C19 C21 C22 111.5(13) . . . . ?
C18 C19 C21 C22 -68.7(15) . . . . ?
C19 C21 C22 C23 85.3(15) . . . . ?
C19 C21 C22 C27 -95.8(15) . . . . ?
C27 C22 C23 C24 4(2) . . . . ?
C21 C22 C23 C24 -176.8(12) . . . . ?
C22 C23 C24 C25 -5(2) . . . . ?
C23 C24 C25 C26 3(2) . . . . ?
C24 C25 C26 C27 0(2) . . . . ?
C24 C25 C26 C28 -178.0(12) . . . . ?
C25 C26 C27 O4 176.4(10) . . . . ?
C28 C26 C27 O4 -5.4(17) . . . . ?
C25 C26 C27 C22 -0.9(18) . . . . ?
C28 C26 C27 C22 177.3(10) . . . . ?
C23 C22 C27 O4 -178.7(10) . . . . ?
C21 C22 C27 O4 2.3(16) . . . . ?
C23 C22 C27 C26 -1.2(18) . . . . ?
C21 C22 C27 C26 179.8(11) . . . . ?
C27 C26 C28 C30 -69.8(16) . . . 2_545 ?
C25 C26 C28 C30 108.3(13) . . . 2_545 ?
Bi1 O5 C29 C30 87.4(13) . . . . ?
Bi1 O5 C29 C34 -94.2(12) . . . 2_545 ?
O5 C29 C30 C31 176.9(10) . . . . ?
C34 C29 C30 C31 -1.5(17) 2_545 . . . ?
O5 C29 C30 C28 -1.1(17) . . . 2_545 ?
C34 C29 C30 C28 -179.4(10) 2_545 . . 2_545 ?
C29 C30 C31 C32 3.1(18) . . . . ?
C28 C30 C31 C32 -178.9(11) 2_545 . . . ?
C30 C31 C32 C33 -2(2) . . . 2_545 ?
C32 C33 C34 C29 2(2) 2_545 . . 2_545 ?
C32 C33 C34 C35 178.0(12) 2_545 . . . ?
C33 C34 C35 C36 80.2(15) . . . . ?
C29 C34 C35 C36 -103.8(14) 2_545 . . . ?
C34 C35 C36 C37 -103.9(16) . . . . ?
C34 C35 C36 C41 73.9(17) . . . . ?
C41 C36 C37 C38 -2(2) . . . . ?
C35 C36 C37 C38 175.7(13) . . . . ?
C36 C37 C38 C39 6(2) . . . . ?
C37 C38 C39 C40 -6(2) . . . . ?
C38 C39 C40 C41 3(2) . . . . ?
C38 C39 C40 C42 179.0(12) . . . . ?
C39 C40 C41 O6 178.8(11) . . . . ?
C42 C40 C41 O6 2.4(17) . . . . ?
C39 C40 C41 C36 0.6(19) . . . . ?
C42 C40 C41 C36 -175.8(11) . . . . ?
C37 C36 C41 C40 -0.8(19) . . . . ?
C35 C36 C41 C40 -178.8(12) . . . . ?
C37 C36 C41 O6 -179.0(11) . . . . ?
C35 C36 C41 O6 3.0(19) . . . . ?
C3 C2 C42 C40 58.4(14) . . . . ?
C1 C2 C42 C40 -120.1(12) . . . . ?
C39 C40 C42 C2 -96.8(14) . . . . ?
C41 C40 C42 C2 79.5(14) . . . . ?
C47 O43 C44 C45 -2.0(19) . . . . ?
O43 C44 C45 C46 21.2(19) . . . . ?
C44 C45 C46 C47 -31.4(17) . . . . ?
C44 O43 C47 C46 -18.9(15) . . . . ?
C45 C46 C47 O43 31.7(15) . . . . ?
C52 O48 C49 C50 27(3) . . . . ?
O48 C49 C50 C51 -39(4) . . . . ?
C49 C50 C51 C52 33(4) . . . . ?
C50 C51 C52 O48 -18(3) . . . . ?
C49 O48 C52 C51 -4(3) . . . . ?
C57 O53 C54 C55 12(5) . . . . ?
O53 C54 C55 C56 3(4) . . . . ?
C54 C55 C56 C57 -18(4) . . . . ?
C55 C56 C57 O53 26(3) . . . . ?
C54 O53 C57 C56 -22(4) . . . . ?
C59 O58 C59 C60 7.8(10) 2_655 . . . ?
O58 C59 C60 C60 -21(2) . . . 2_655 ?
